data_7226605
loop_
_publ_author_name
'Huang, Sheng-Han'
'Shih, Yu-Wei'
'Huang, Wen-Tse'
'Li, Deng-Hong'
'Yang, Te-Fang'

_publ_section_title
;
 Tandem additions of 3,4-dihydroisoquinolines to \g-hydroxy
 -\a,\b-unsaturated ketones: a green and new access to
 oxazolo[2,3-a]tetrahydroisoquinolines
;
_journal_name_full 'RSC Adv.'
_journal_paper_doi 10.1039/C6RA20708A
_journal_year 2016
_chemical_absolute_configuration unk
_chemical_formula_moiety 'C21 H23 N O3'
_chemical_formula_sum 'C21 H23 N O3'
_chemical_formula_weight 337.40
_space_group_crystal_system monoclinic
_space_group_IT_number 4
_space_group_name_Hall 'P 2yb'
_space_group_name_H-M_alt 'P 1 21 1'
_symmetry_cell_setting monoclinic
_symmetry_space_group_name_Hall 'P 2yb'
_symmetry_space_group_name_H-M 'P 1 21 1'
_atom_sites_solution_hydrogens geom
_audit_creation_method SHELXL-2014/7
_audit_update_record
;
2016-06-07 deposited with the CCDC.
2016-09-21 downloaded from the CCDC.
;
_cell_angle_alpha 90
_cell_angle_beta 93.665(7)
_cell_angle_gamma 90
_cell_formula_units_Z 2
_cell_length_a 5.6823(4)
_cell_length_b 7.0109(5)
_cell_length_c 21.9839(17)
_cell_measurement_reflns_used 1812
_cell_measurement_temperature 150(2)
_cell_measurement_theta_max 28.8840
_cell_measurement_theta_min 4.0220
_cell_volume 874.00(11)
_computing_cell_refinement
; 
CrysAlis RED, Oxford Diffraction Ltd., 
Version 1.171.32.29 (release 10-06-2008 CrysAlis171 .NET) 
(compiled Jun 10 2008,16:49:55) 
;
_computing_data_collection
; 
CrysAlis CCD, Oxford Diffraction Ltd., 
Version 1.171.32.29 (release 10-06-2008 CrysAlis171 .NET) 
(compiled Jun 10 2008,16:49:55) 
;
_computing_data_reduction
; 
CrysAlis RED, Oxford Diffraction Ltd., 
Version 1.171.32.29 (release 10-06-2008 CrysAlis171 .NET) 
(compiled Jun 10 2008,16:49:55) 
;
_computing_molecular_graphics 'Bruker SHELXTL'
_computing_publication_material 'Bruker SHELXTL'
_computing_structure_refinement 'SHELXL-2014/7 (Sheldrick, 2014)'
_computing_structure_solution 'SHELXS-97 (Sheldrick 2008)'
_diffrn_ambient_temperature 150(2)
_diffrn_measured_fraction_theta_full 0.998
_diffrn_measured_fraction_theta_max 0.882
_diffrn_measurement_device_type 'CCD detector'
_diffrn_measurement_method '\w scans'
_diffrn_radiation_probe x-ray
_diffrn_radiation_type MoK\a
_diffrn_radiation_wavelength 0.71073
_diffrn_reflns_av_R_equivalents 0.0475
_diffrn_reflns_av_unetI/netI 0.0820
_diffrn_reflns_Laue_measured_fraction_full 0.998
_diffrn_reflns_Laue_measured_fraction_max 0.882
_diffrn_reflns_limit_h_max 7
_diffrn_reflns_limit_h_min -7
_diffrn_reflns_limit_k_max 8
_diffrn_reflns_limit_k_min -9
_diffrn_reflns_limit_l_max 28
_diffrn_reflns_limit_l_min -27
_diffrn_reflns_number 7756
_diffrn_reflns_point_group_measured_fraction_full 0.999
_diffrn_reflns_point_group_measured_fraction_max 0.843
_diffrn_reflns_theta_full 25.242
_diffrn_reflns_theta_max 29.282
_diffrn_reflns_theta_min 2.905
_exptl_absorpt_coefficient_mu 0.085
_exptl_absorpt_correction_T_max 1.00000
_exptl_absorpt_correction_T_min 0.96838
_exptl_absorpt_correction_type multi-scan
_exptl_absorpt_process_details
; 
CrysAlisPro, Agilent Technologies, 
Version 1.171.36.24 (release 03-12-2012 CrysAlis171 .NET) 
(compiled Dec  3 2012,18:21:49) 
Empirical absorption correction using spherical harmonics, 
 implemented in SCALE3 ABSPACK scaling algorithm. 
;
_exptl_crystal_colour colorless
_exptl_crystal_density_diffrn 1.282
_exptl_crystal_description parallelepiped
_exptl_crystal_F_000 360
_exptl_crystal_size_max 0.48
_exptl_crystal_size_mid 0.41
_exptl_crystal_size_min 0.20
_refine_diff_density_max 1.886
_refine_diff_density_min -0.586
_refine_diff_density_rms 0.201
_refine_ls_abs_structure_details
; 
 Flack x determined using 806 quotients [(I+)-(I-)]/[(I+)+(I-)] 
 (Parsons, Flack and Wagner, Acta Cryst. B69 (2013) 249-259). 
;
_refine_ls_abs_structure_Flack -0.3(10)
_refine_ls_extinction_method none
_refine_ls_goodness_of_fit_ref 1.818
_refine_ls_hydrogen_treatment constr
_refine_ls_matrix_type full
_refine_ls_number_parameters 227
_refine_ls_number_reflns 3753
_refine_ls_number_restraints 1
_refine_ls_restrained_S_all 1.817
_refine_ls_R_factor_all 0.2153
_refine_ls_R_factor_gt 0.2032
_refine_ls_shift/su_max 0.001
_refine_ls_shift/su_mean 0.000
_refine_ls_structure_factor_coef Fsqd
_refine_ls_weighting_details 'w=1/[\s^2^(Fo^2^)+(0.2500P)^2^] where P=(Fo^2^+2Fc^2^)/3'
_refine_ls_weighting_scheme calc
_refine_ls_wR_factor_gt 0.5003
_refine_ls_wR_factor_ref 0.5222
_reflns_Friedel_coverage 0.776
_reflns_Friedel_fraction_full 0.999
_reflns_Friedel_fraction_max 0.797
_reflns_number_gt 3068
_reflns_number_total 3753
_reflns_threshold_expression 'I > 2\s(I)'
_cod_data_source_file c6ra20708a2.cif
_cod_data_source_block 5fb
_cod_depositor_comments
;
The following automatic conversions were performed:

'_symmetry_cell_setting' value 'Monoclinic' changed to 'monoclinic'
according to
/usr/data/users/saulius/crontab/automatic-downloads/rss-feeds/RSC/lib/dictionaries/cif_core.dic
dictionary named 'cif_core.dic' version 2.4.2 from 2011-04-26.

Automatic conversion script
Id: cif_fix_values 4268 2015-11-12 08:31:59Z antanas 
;
_cod_original_sg_symbol_H-M 'P 21'
_cod_database_code 7226605
_shelx_shelxl_version_number 2014/7
_shelx_space_group_comment
; 
The symmetry employed for this shelxl refinement is uniquely defined 
by the following loop, which should always be used as a source of 
symmetry information in preference to the above space-group names. 
They are only intended as comments. 
;

loop_
_space_group_symop_operation_xyz
'x, y, z'
'-x, y+1/2, -z'

loop_
_atom_site_label
_atom_site_type_symbol
_atom_site_fract_x
_atom_site_fract_y
_atom_site_fract_z
_atom_site_U_iso_or_equiv
_atom_site_adp_type
_atom_site_occupancy
_atom_site_site_symmetry_order
_atom_site_calc_flag
_atom_site_refinement_flags_posn
_atom_site_refinement_flags_adp
O1 O 0.4439(19) 0.7175(14) 0.2075(4) 0.025(2) Uani 1 1 d . .
O2 O 0.950(2) 0.6073(19) 0.3658(4) 0.037(3) Uani 1 1 d . .
O3 O 0.709(2) 0.5083(17) 0.6427(5) 0.030(2) Uani 1 1 d . .
N N 0.426(2) 0.4039(17) 0.2391(5) 0.023(2) Uani 1 1 d . .
C1 C 0.140(2) 0.528(2) 0.1580(6) 0.027(3) Uani 1 1 d . .
C2 C -0.023(3) 0.661(2) 0.1346(6) 0.033(3) Uani 1 1 d . .
H2A H -0.0353 0.7766 0.1570 0.040 Uiso 1 1 calc R U
C3 C -0.165(2) 0.643(3) 0.0833(6) 0.032(3) Uani 1 1 d . .
C4 C -0.156(3) 0.469(3) 0.0529(7) 0.041(4) Uani 1 1 d . .
H4A H -0.2592 0.4462 0.0180 0.049 Uiso 1 1 calc R U
C5 C 0.004(4) 0.327(2) 0.0729(6) 0.037(4) Uani 1 1 d . .
H5A H 0.0109 0.2117 0.0505 0.044 Uiso 1 1 calc R U
C6 C 0.155(3) 0.354(2) 0.1263(6) 0.027(3) Uani 1 1 d . .
C7 C 0.326(3) 0.205(2) 0.1501(6) 0.026(3) Uani 1 1 d . .
H7A H 0.2433 0.1104 0.1744 0.031 Uiso 1 1 calc R U
H7B H 0.3917 0.1373 0.1154 0.031 Uiso 1 1 calc R U
C8 C 0.526(3) 0.294(2) 0.1895(6) 0.031(3) Uani 1 1 d . .
H8A H 0.6320 0.1930 0.2069 0.037 Uiso 1 1 calc R U
H8B H 0.6196 0.3794 0.1644 0.037 Uiso 1 1 calc R U
C9 C 0.280(3) 0.5651(19) 0.2158(6) 0.023(3) Uani 1 1 d . .
H9A H 0.1702 0.6036 0.2475 0.027 Uiso 1 1 calc R U
C10 C 0.603(3) 0.709(2) 0.2604(6) 0.026(3) Uani 1 1 d . .
H10A H 0.5437 0.7874 0.2937 0.031 Uiso 1 1 calc R U
H10B H 0.7608 0.7567 0.2511 0.031 Uiso 1 1 calc R U
C11 C 0.614(3) 0.496(2) 0.2786(6) 0.027(3) Uani 1 1 d . .
H11A H 0.7714 0.4414 0.2699 0.032 Uiso 1 1 calc R U
C12 C 0.570(3) 0.467(2) 0.3459(6) 0.027(3) Uani 1 1 d . .
H12A H 0.5459 0.3299 0.3539 0.032 Uiso 1 1 calc R U
H12B H 0.4244 0.5358 0.3553 0.032 Uiso 1 1 calc R U
C13 C 0.777(3) 0.541(2) 0.3876(6) 0.024(3) Uani 1 1 d . .
C14 C 0.756(2) 0.5311(18) 0.4553(5) 0.019(2) Uani 1 1 d . .
C15 C 0.558(2) 0.4600(17) 0.4815(6) 0.017(2) Uani 1 1 d . .
H15A H 0.4282 0.4149 0.4562 0.021 Uiso 1 1 calc R U
C16 C 0.548(2) 0.4543(18) 0.5450(6) 0.020(2) Uani 1 1 d . .
H16A H 0.4121 0.4064 0.5627 0.024 Uiso 1 1 calc R U
C17 C 0.740(3) 0.519(2) 0.5820(6) 0.023(3) Uani 1 1 d . .
C18 C 0.936(2) 0.5964(19) 0.5561(6) 0.019(3) Uani 1 1 d . .
H18A H 1.0640 0.6460 0.5813 0.023 Uiso 1 1 calc R U
C19 C 0.943(2) 0.5999(19) 0.4928(5) 0.021(3) Uani 1 1 d . .
H19A H 1.0782 0.6500 0.4750 0.025 Uiso 1 1 calc R U
C20 C 0.903(3) 0.564(3) 0.6841(7) 0.038(4) Uani 1 1 d . .
H20A H 0.8588 0.5494 0.7262 0.057 Uiso 1 1 calc R U
H20B H 1.0398 0.4825 0.6776 0.057 Uiso 1 1 calc R U
H20C H 0.9442 0.6972 0.6767 0.057 Uiso 1 1 calc R U
C21 C -0.348(3) 0.789(3) 0.0614(7) 0.041(4) Uani 1 1 d . .
H21A H -0.4294 0.7454 0.0234 0.061 Uiso 1 1 calc R U
H21B H -0.4626 0.8063 0.0925 0.061 Uiso 1 1 calc R U
H21C H -0.2698 0.9114 0.0544 0.061 Uiso 1 1 calc R U

loop_
_atom_site_aniso_label
_atom_site_aniso_U_11
_atom_site_aniso_U_22
_atom_site_aniso_U_33
_atom_site_aniso_U_23
_atom_site_aniso_U_13
_atom_site_aniso_U_12
O1 0.031(5) 0.024(4) 0.021(4) 0.001(4) -0.005(4) -0.002(4)
O2 0.031(5) 0.056(7) 0.025(5) 0.002(5) 0.003(4) -0.010(6)
O3 0.032(5) 0.037(5) 0.023(5) -0.001(4) 0.006(4) 0.009(5)
N 0.020(5) 0.024(5) 0.025(5) -0.001(4) 0.002(4) -0.003(5)
C1 0.024(6) 0.040(8) 0.017(5) -0.003(5) -0.002(5) -0.008(7)
C2 0.040(8) 0.037(8) 0.024(6) 0.000(6) 0.009(6) 0.005(7)
C3 0.018(6) 0.057(10) 0.019(6) 0.003(7) -0.006(5) -0.003(7)
C4 0.028(7) 0.066(11) 0.026(7) -0.006(7) -0.017(6) -0.010(8)
C5 0.061(11) 0.029(8) 0.019(6) -0.002(5) -0.007(7) -0.005(8)
C6 0.027(7) 0.036(7) 0.017(5) -0.004(5) 0.002(5) -0.009(7)
C7 0.034(7) 0.021(6) 0.021(6) -0.003(5) -0.005(5) 0.004(6)
C8 0.039(9) 0.027(7) 0.026(7) -0.003(6) 0.000(6) 0.017(7)
C9 0.024(6) 0.025(6) 0.019(5) -0.003(5) -0.004(5) -0.001(6)
C10 0.026(7) 0.025(6) 0.027(6) -0.007(5) -0.006(5) -0.007(6)
C11 0.031(7) 0.027(7) 0.021(6) 0.002(5) -0.005(5) -0.003(6)
C12 0.023(7) 0.028(7) 0.030(7) -0.002(6) 0.004(5) -0.003(6)
C13 0.025(7) 0.024(6) 0.024(6) 0.002(5) 0.008(5) 0.010(6)
C14 0.020(6) 0.016(5) 0.020(5) 0.001(4) 0.005(5) 0.005(5)
C15 0.010(5) 0.014(5) 0.028(6) -0.007(5) 0.001(4) -0.002(5)
C16 0.016(5) 0.017(5) 0.027(6) 0.000(5) 0.009(5) -0.001(5)
C17 0.024(6) 0.024(6) 0.023(6) -0.002(5) 0.007(5) 0.005(6)
C18 0.008(5) 0.023(6) 0.026(6) -0.004(5) -0.003(4) 0.002(5)
C19 0.019(6) 0.023(6) 0.022(6) -0.001(5) 0.004(5) 0.006(6)
C20 0.040(8) 0.045(9) 0.026(7) -0.004(6) -0.018(7) 0.008(8)
C21 0.030(7) 0.066(11) 0.026(7) 0.009(8) -0.008(6) 0.010(9)

loop_
_atom_type_symbol
_atom_type_description
_atom_type_scat_dispersion_real
_atom_type_scat_dispersion_imag
_atom_type_scat_source
C C 0.0033 0.0016 'International Tables Vol C Tables 4.2.6.8 and 6.1.1.4'
H H 0.0000 0.0000 'International Tables Vol C Tables 4.2.6.8 and 6.1.1.4'
N N 0.0061 0.0033 'International Tables Vol C Tables 4.2.6.8 and 6.1.1.4'
O O 0.0106 0.0060 'International Tables Vol C Tables 4.2.6.8 and 6.1.1.4'

loop_
_geom_angle_atom_site_label_1
_geom_angle_atom_site_label_2
_geom_angle_atom_site_label_3
_geom_angle
C10 O1 C9 104.4(10)
C17 O3 C20 117.4(13)
C11 N C9 104.0(10)
C11 N C8 111.2(12)
C9 N C8 112.2(10)
C6 C1 C2 117.3(12)
C6 C1 C9 122.3(13)
C2 C1 C9 120.3(13)
C3 C2 C1 126.3(15)
C3 C2 H2A 116.9
C1 C2 H2A 116.9
C2 C3 C4 116.4(14)
C2 C3 C21 124.1(15)
C4 C3 C21 119.2(12)
C3 C4 C5 121.1(12)
C3 C4 H4A 119.5
C5 C4 H4A 119.5
C4 C5 C6 120.9(14)
C4 C5 H5A 119.5
C6 C5 H5A 119.5
C1 C6 C5 117.9(14)
C1 C6 C7 119.2(12)
C5 C6 C7 122.9(13)
C8 C7 C6 111.1(12)
C8 C7 H7A 109.4
C6 C7 H7A 109.4
C8 C7 H7B 109.4
C6 C7 H7B 109.4
H7A C7 H7B 108.0
N C8 C7 109.0(13)
N C8 H8A 109.9
C7 C8 H8A 109.9
N C8 H8B 109.9
C7 C8 H8B 109.9
H8A C8 H8B 108.3
O1 C9 C1 109.8(11)
O1 C9 N 104.8(11)
C1 C9 N 115.0(11)
O1 C9 H9A 109.0
C1 C9 H9A 109.0
N C9 H9A 109.0
O1 C10 C11 105.3(10)
O1 C10 H10A 110.7
C11 C10 H10A 110.7
O1 C10 H10B 110.7
C11 C10 H10B 110.7
H10A C10 H10B 108.8
N C11 C12 110.7(12)
N C11 C10 104.6(11)
C12 C11 C10 111.7(12)
N C11 H11A 109.9
C12 C11 H11A 109.9
C10 C11 H11A 109.9
C11 C12 C13 111.6(12)
C11 C12 H12A 109.3
C13 C12 H12A 109.3
C11 C12 H12B 109.3
C13 C12 H12B 109.3
H12A C12 H12B 108.0
O2 C13 C14 121.8(13)
O2 C13 C12 120.1(12)
C14 C13 C12 118.1(12)
C15 C14 C19 119.2(11)
C15 C14 C13 123.1(12)
C19 C14 C13 117.7(12)
C16 C15 C14 120.6(11)
C16 C15 H15A 119.7
C14 C15 H15A 119.7
C15 C16 C17 119.6(12)
C15 C16 H16A 120.2
C17 C16 H16A 120.2
O3 C17 C18 125.6(13)
O3 C17 C16 114.1(13)
C18 C17 C16 120.3(12)
C17 C18 C19 119.3(11)
C17 C18 H18A 120.4
C19 C18 H18A 120.4
C18 C19 C14 121.0(12)
C18 C19 H19A 119.5
C14 C19 H19A 119.5
O3 C20 H20A 109.5
O3 C20 H20B 109.5
H20A C20 H20B 109.5
O3 C20 H20C 109.5
H20A C20 H20C 109.5
H20B C20 H20C 109.5
C3 C21 H21A 109.5
C3 C21 H21B 109.5
H21A C21 H21B 109.5
C3 C21 H21C 109.5
H21A C21 H21C 109.5
H21B C21 H21C 109.5

loop_
_geom_bond_atom_site_label_1
_geom_bond_atom_site_label_2
_geom_bond_distance
O1 C10 1.428(16)
O1 C9 1.438(17)
O2 C13 1.213(19)
O3 C17 1.360(16)
O3 C20 1.440(18)
N C11 1.481(18)
N C9 1.477(18)
N C8 1.479(18)
C1 C6 1.41(2)
C1 C2 1.39(2)
C1 C9 1.476(17)
C2 C3 1.352(19)
C2 H2A 0.9500
C3 C4 1.39(3)
C3 C21 1.52(2)
C4 C5 1.39(3)
C4 H4A 0.9500
C5 C6 1.423(19)
C5 H5A 0.9500
C6 C7 1.50(2)
C7 C8 1.52(2)
C7 H7A 0.9900
C7 H7B 0.9900
C8 H8A 0.9900
C8 H8B 0.9900
C9 H9A 1.0000
C10 C11 1.55(2)
C10 H10A 0.9900
C10 H10B 0.9900
C11 C12 1.529(18)
C11 H11A 1.0000
C12 C13 1.53(2)
C12 H12A 0.9900
C12 H12B 0.9900
C13 C14 1.503(16)
C14 C15 1.387(17)
C14 C19 1.391(18)
C15 C16 1.399(17)
C15 H15A 0.9500
C16 C17 1.395(19)
C16 H16A 0.9500
C17 C18 1.392(18)
C18 C19 1.396(16)
C18 H18A 0.9500
C19 H19A 0.9500
C20 H20A 0.9800
C20 H20B 0.9800
C20 H20C 0.9800
C21 H21A 0.9800
C21 H21B 0.9800
C21 H21C 0.9800
